data_7236048
loop_
_publ_author_name
'Wang, Xiaoqing'
'Zhang, Liangliang'
'Yang, Jie'
'Liu, Fuling'
'Dai, Fangna'
'Wang, Rongming'
'Sun, Daofeng'

_publ_section_title
;
 Lanthanide metal--organic frameworks containing a novel flexible ligand
 for luminescence sensing of small organic molecules and selective
 adsorption
;
_journal_issue 24
_journal_name_full 'Journal of Materials Chemistry A'
_journal_page_first 12777
_journal_paper_doi 10.1039/C5TA00061K
_journal_volume 3
_journal_year 2015
_chemical_formula_sum 'C66 H58 O15 Tm2'
_chemical_formula_weight 1428.98
_space_group_IT_number 62
_space_group_name_Hall '-P 2ac 2n'
_space_group_name_H-M_alt 'P n m a'
_symmetry_cell_setting orthorhombic
_symmetry_space_group_name_H-M 'P n m a'
_atom_sites_solution_hydrogens geom
_atom_sites_solution_primary direct
_atom_sites_solution_secondary difmap
_audit_creation_method SHELXL-97
_audit_update_record
;
2014-11-25 deposited with the CCDC.
2015-05-06 downloaded from the CCDC.
;
_cell_angle_alpha 90.00
_cell_angle_beta 90.00
_cell_angle_gamma 90.00
_cell_formula_units_Z 4
_cell_length_a 32.8303(7)
_cell_length_b 34.9113(8)
_cell_length_c 5.8318(2)
_cell_measurement_temperature 293(2)
_cell_volume 6684.1(3)
_computing_structure_refinement 'SHELXL-97 (Sheldrick, 1997)'
_computing_structure_solution 'SHELXS-97 (Sheldrick, 1990)'
_diffrn_ambient_temperature 293(2)
_diffrn_measured_fraction_theta_full 0.987
_diffrn_measured_fraction_theta_max 0.987
_diffrn_radiation_monochromator graphite
_diffrn_radiation_source 'fine-focus sealed tube'
_diffrn_radiation_type MoK\a
_diffrn_radiation_wavelength 0.71000
_diffrn_reflns_av_R_equivalents 0.0242
_diffrn_reflns_av_sigmaI/netI 0.0341
_diffrn_reflns_limit_h_max 23
_diffrn_reflns_limit_h_min -38
_diffrn_reflns_limit_k_max 41
_diffrn_reflns_limit_k_min -22
_diffrn_reflns_limit_l_max 6
_diffrn_reflns_limit_l_min -5
_diffrn_reflns_number 13416
_diffrn_reflns_theta_full 25.09
_diffrn_reflns_theta_max 25.09
_diffrn_reflns_theta_min 1.37
_exptl_absorpt_coefficient_mu 2.698
_exptl_absorpt_correction_T_max 0.7742
_exptl_absorpt_correction_T_min 0.5519
_exptl_absorpt_correction_type multi-scan
_exptl_crystal_colour colourless
_exptl_crystal_density_diffrn 1.420
_exptl_crystal_density_method 'not measured'
_exptl_crystal_description rod
_exptl_crystal_F_000 2848
_exptl_crystal_size_max 0.25
_exptl_crystal_size_mid 0.13
_exptl_crystal_size_min 0.10
_platon_squeeze_details
;
;
_refine_diff_density_max 3.034
_refine_diff_density_min -5.287
_refine_diff_density_rms 0.219
_refine_ls_extinction_method none
_refine_ls_goodness_of_fit_ref 1.140
_refine_ls_hydrogen_treatment mixed
_refine_ls_matrix_type full
_refine_ls_number_parameters 385
_refine_ls_number_reflns 5968
_refine_ls_number_restraints 20
_refine_ls_restrained_S_all 1.138
_refine_ls_R_factor_all 0.1383
_refine_ls_R_factor_gt 0.1147
_refine_ls_shift/su_max 0.125
_refine_ls_shift/su_mean 0.004
_refine_ls_structure_factor_coef Fsqd
_refine_ls_weighting_details 'calc w=1/[\s^2^(Fo^2^)+(0.1635P)^2^+109.8993P] where P=(Fo^2^+2Fc^2^)/3'
_refine_ls_weighting_scheme calc
_refine_ls_wR_factor_gt 0.3191
_refine_ls_wR_factor_ref 0.3420
_reflns_number_gt 4425
_reflns_number_total 5968
_reflns_threshold_expression >2sigma(I)
_cod_data_source_file c5ta00061k2.cif
_cod_data_source_block p
_cod_depositor_comments
;
The following automatic conversions were performed:

data item '_exptl_absorpt_correction_type' value 'Multi-scan' was
changed to 'multi-scan' in accordance with the
/home/saulius/struct/COD-crude-data/automatic-downloads/DataCite-retrospective/RSC/depositions/lib/dictionaries/cif_core.dic
dictionary named 'cif_core.dic' version 2.4.2 last updated on
2011-04-26.

Automatic conversion script
Id: cif_fix_values 6909 2019-04-08 15:41:33Z antanas 
;
_cod_original_sg_symbol_H-M Pnma
_cod_database_code 7236048

loop_
_symmetry_equiv_pos_as_xyz
'x, y, z'
'-x+1/2, -y, z+1/2'
'x+1/2, -y+1/2, -z+1/2'
'-x, y+1/2, -z'
'-x, -y, -z'
'x-1/2, y, -z-1/2'
'-x-1/2, y-1/2, z-1/2'
'x, -y-1/2, z'

loop_
_atom_site_label
_atom_site_type_symbol
_atom_site_fract_x
_atom_site_fract_y
_atom_site_fract_z
_atom_site_U_iso_or_equiv
_atom_site_adp_type
_atom_site_occupancy
_atom_site_symmetry_multiplicity
_atom_site_calc_flag
_atom_site_refinement_flags
Tm2 Tm 0.68088(3) 0.7500 0.93630(17) 0.0578(4) Uani 1 2 d S
Tm1 Tm 0.45668(4) 0.2500 0.3893(6) 0.1672(13) Uani 1 2 d S
O6 O 0.7645(3) 0.2959(3) 0.4430(19) 0.068(3) Uani 1 1 d .
O5 O 0.6920(3) 0.7041(2) 1.2228(15) 0.050(2) Uani 1 1 d .
C13 C 0.6010(5) 0.6323(3) 0.409(3) 0.055(4) Uani 1 1 d .
H13 H 0.5891 0.6490 0.3045 0.066 Uiso 1 1 calc R
C15 C 0.6355(4) 0.6217(4) 0.757(3) 0.049(3) Uani 1 1 d .
H15 H 0.6477 0.6309 0.8898 0.059 Uiso 1 1 calc R
C14 C 0.6184(4) 0.6467(3) 0.605(3) 0.049(3) Uani 1 1 d .
C16 C 0.6348(4) 0.5823(4) 0.713(3) 0.053(3) Uani 1 1 d .
H16 H 0.6458 0.5655 0.8201 0.064 Uiso 1 1 calc R
O2W O 0.7061(8) 0.7500 0.573(2) 0.088(6) Uani 1 2 d S
H2WA H 0.7272 0.7635 0.5511 0.106 Uiso 0.50 1 d PR
H2WB H 0.6848 0.7590 0.5106 0.106 Uiso 0.50 1 d PR
O4 O 0.6460(4) 0.7005(3) 0.783(2) 0.075(3) Uani 1 1 d .
C12 C 0.6009(5) 0.5936(4) 0.365(3) 0.060(4) Uani 1 1 d .
H12 H 0.5891 0.5843 0.2315 0.072 Uiso 1 1 calc R
C26 C 0.7053(4) 0.4470(5) 1.006(3) 0.070(5) Uani 1 1 d .
H26A H 0.7246 0.4676 0.9818 0.085 Uiso 1 1 calc R
H26B H 0.7028 0.4432 1.1697 0.085 Uiso 1 1 calc R
C11 C 0.6185(4) 0.5684(3) 0.520(3) 0.053(3) Uani 1 1 d .
O3 O 0.5940(3) 0.7097(3) 0.557(3) 0.085(4) Uani 1 1 d .
C8 C 0.6306(6) 0.4179(5) 1.210(3) 0.074(5) Uani 1 1 d .
H8A H 0.6564 0.4049 1.2034 0.111 Uiso 1 1 calc R
H8B H 0.6090 0.3996 1.1903 0.111 Uiso 1 1 calc R
H8C H 0.6278 0.4303 1.3555 0.111 Uiso 1 1 calc R
C3 C 0.6609(4) 0.4851(4) 0.733(3) 0.057(4) Uani 1 1 d .
C18 C 0.5534(4) 0.4500(4) 1.101(3) 0.058(4) Uani 1 1 d .
H18A H 0.5620 0.4483 1.2602 0.069 Uiso 1 1 calc R
H18B H 0.5332 0.4702 1.0921 0.069 Uiso 1 1 calc R
C9 C 0.7004(5) 0.4989(5) 0.617(4) 0.093(7) Uani 1 1 d .
H9A H 0.7125 0.5188 0.7080 0.139 Uiso 1 1 calc R
H9B H 0.6943 0.5086 0.4672 0.139 Uiso 1 1 calc R
H9C H 0.7191 0.4778 0.6047 0.139 Uiso 1 1 calc R
C19 C 0.5340(4) 0.4138(4) 1.037(3) 0.062(4) Uani 1 1 d .
C24 C 0.5418(5) 0.3946(5) 0.836(4) 0.081(5) Uani 1 1 d .
H24 H 0.5600 0.4048 0.7302 0.098 Uiso 1 1 calc R
C27 C 0.7227(4) 0.4112(4) 0.902(3) 0.059(4) Uani 1 1 d .
C7 C 0.5467(4) 0.5033(5) 0.718(4) 0.082(6) Uani 1 1 d .
H7A H 0.5258 0.4864 0.7737 0.124 Uiso 1 1 calc R
H7B H 0.5444 0.5058 0.5550 0.124 Uiso 1 1 calc R
H7C H 0.5437 0.5280 0.7886 0.124 Uiso 1 1 calc R
C33 C 0.7784(4) 0.3110(4) 0.621(2) 0.051(3) Uani 1 1 d .
C1 C 0.5878(3) 0.4871(3) 0.778(3) 0.044(3) Uani 1 1 d .
C32 C 0.7090(5) 0.3954(5) 0.700(3) 0.075(5) Uani 1 1 d .
H32 H 0.6869 0.4064 0.6251 0.090 Uiso 1 1 calc R
C4 C 0.6637(3) 0.4600(4) 0.914(3) 0.052(4) Uani 1 1 d .
C30 C 0.7590(4) 0.3458(4) 0.720(2) 0.048(3) Uani 1 1 d .
C10 C 0.6194(6) 0.5255(4) 0.458(3) 0.068(4) Uani 1 1 d .
H10A H 0.5946 0.5193 0.3763 0.081 Uiso 1 1 calc R
H10B H 0.6420 0.5211 0.3549 0.081 Uiso 1 1 calc R
C6 C 0.5909(3) 0.4621(3) 0.954(2) 0.043(3) Uani 1 1 d .
C23 C 0.5222(6) 0.3593(5) 0.791(4) 0.093(6) Uani 1 1 d .
H23 H 0.5274 0.3469 0.6527 0.111 Uiso 1 1 calc R
C2 C 0.6234(4) 0.4990(3) 0.657(3) 0.047(3) Uani 1 1 d .
C5 C 0.6286(4) 0.4469(4) 1.024(3) 0.049(3) Uani 1 1 d .
C28 C 0.7546(4) 0.3930(4) 1.012(3) 0.062(4) Uani 1 1 d .
H28 H 0.7642 0.4025 1.1513 0.075 Uiso 1 1 calc R
C17 C 0.6197(5) 0.6891(3) 0.653(3) 0.054(3) Uani 1 1 d .
C22 C 0.4960(5) 0.3432(4) 0.941(6) 0.113(11) Uani 1 1 d D
C29 C 0.7727(5) 0.3606(4) 0.917(3) 0.062(4) Uani 1 1 d .
H29 H 0.7945 0.3491 0.9920 0.074 Uiso 1 1 calc R
C31 C 0.7274(5) 0.3633(4) 0.607(3) 0.068(5) Uani 1 1 d .
H31 H 0.7184 0.3537 0.4671 0.082 Uiso 1 1 calc R
C20 C 0.5051(5) 0.3971(5) 1.177(5) 0.095(7) Uani 1 1 d .
H20 H 0.4977 0.4092 1.3124 0.114 Uiso 1 1 calc R
C21 C 0.4871(5) 0.3630(6) 1.120(6) 0.136(13) Uani 1 1 d .
H21 H 0.4671 0.3536 1.2180 0.163 Uiso 1 1 calc R
O3W O 0.6222(5) 0.7500 1.139(3) 0.068(4) Uani 1 2 d S
H3WA H 0.6005 0.7444 1.2116 0.082 Uiso 0.50 1 d PR
H3WB H 0.6259 0.7739 1.1186 0.082 Uiso 0.50 1 d PR
O1 O 0.4798(5) 0.2936(5) 0.704(3) 0.118(5) Uani 1 1 d U
C25 C 0.4760(8) 0.3037(6) 0.912(5) 0.119(8) Uani 1 1 d DU
O2 O 0.4570(7) 0.2913(4) 1.062(6) 0.223(15) Uani 1 1 d U
O1W O 0.525(2) 0.2500 0.246(12) 0.35(3) Uani 1 2 d SU
H1WA H 0.5503 0.2500 0.2257 0.418 Uiso 1 2 d SR
H1WB H 0.5100 0.2400 0.1419 0.418 Uiso 0.50 1 d PR

loop_
_atom_site_aniso_label
_atom_site_aniso_U_11
_atom_site_aniso_U_22
_atom_site_aniso_U_33
_atom_site_aniso_U_23
_atom_site_aniso_U_13
_atom_site_aniso_U_12
Tm2 0.0825(7) 0.0271(5) 0.0637(6) 0.000 -0.0124(5) 0.000
Tm1 0.0584(7) 0.0395(7) 0.404(4) 0.000 0.0591(13) 0.000
O6 0.077(7) 0.062(7) 0.066(7) -0.020(6) -0.011(6) 0.027(6)
O5 0.073(6) 0.030(4) 0.047(5) 0.007(4) -0.002(4) 0.014(4)
C13 0.070(9) 0.019(6) 0.077(10) 0.000(6) -0.021(7) -0.001(6)
C15 0.060(8) 0.027(6) 0.062(8) -0.011(6) 0.001(6) -0.008(5)
C14 0.048(7) 0.014(5) 0.084(10) -0.007(6) 0.003(6) -0.002(5)
C16 0.071(9) 0.022(6) 0.066(9) 0.000(6) -0.004(7) -0.003(5)
O2W 0.18(2) 0.042(8) 0.044(8) 0.000 -0.019(10) 0.000
O4 0.112(9) 0.021(4) 0.092(8) -0.012(5) -0.018(7) -0.005(5)
C12 0.087(10) 0.028(6) 0.065(9) -0.003(6) -0.020(8) -0.012(7)
C26 0.036(6) 0.064(9) 0.111(13) -0.054(10) -0.026(8) 0.022(6)
C11 0.061(8) 0.016(6) 0.080(10) -0.004(6) 0.007(7) -0.009(5)
O3 0.067(6) 0.021(4) 0.166(13) 0.001(6) -0.031(8) 0.017(4)
C8 0.084(11) 0.060(10) 0.078(11) -0.010(9) -0.018(9) 0.014(8)
C3 0.036(6) 0.030(6) 0.104(12) -0.029(8) 0.013(7) -0.010(5)
C18 0.035(6) 0.065(9) 0.073(10) -0.007(8) 0.015(6) -0.009(6)
C9 0.059(9) 0.046(9) 0.17(2) -0.028(11) 0.053(12) -0.021(7)
C19 0.041(7) 0.038(7) 0.107(13) 0.003(8) 0.013(8) -0.004(6)
C24 0.062(10) 0.067(11) 0.115(15) 0.009(11) -0.008(10) -0.040(9)
C27 0.037(6) 0.037(7) 0.101(12) -0.032(8) -0.007(7) 0.009(5)
C7 0.044(8) 0.052(9) 0.151(18) 0.001(11) -0.034(10) 0.021(7)
C33 0.062(8) 0.035(7) 0.057(8) -0.005(6) 0.020(7) 0.008(6)
C1 0.028(5) 0.024(5) 0.081(9) -0.021(6) -0.002(6) 0.003(4)
C32 0.082(11) 0.055(9) 0.087(12) -0.023(9) -0.037(10) 0.034(8)
C4 0.023(5) 0.031(6) 0.102(11) -0.031(7) -0.010(6) 0.002(5)
C30 0.055(7) 0.035(6) 0.055(8) -0.011(6) 0.006(6) 0.005(6)
C10 0.107(13) 0.023(7) 0.072(10) -0.020(7) 0.003(9) -0.015(7)
C6 0.026(5) 0.025(5) 0.078(9) -0.016(6) 0.004(6) -0.005(4)
C23 0.097(14) 0.051(9) 0.130(18) -0.008(11) -0.017(13) -0.025(10)
C2 0.047(6) 0.010(5) 0.085(9) -0.017(6) 0.007(6) -0.005(5)
C5 0.038(6) 0.032(6) 0.076(9) -0.012(6) -0.009(6) -0.003(5)
C28 0.050(7) 0.057(9) 0.079(10) -0.035(8) -0.016(7) 0.018(7)
C17 0.064(8) 0.020(6) 0.079(9) -0.002(6) 0.011(8) -0.008(6)
C22 0.033(7) 0.026(7) 0.28(3) 0.013(14) -0.008(13) -0.006(6)
C29 0.055(8) 0.047(8) 0.083(11) -0.017(8) -0.005(7) 0.020(7)
C31 0.079(10) 0.050(8) 0.076(10) -0.027(8) -0.018(8) 0.031(8)
C20 0.062(10) 0.068(11) 0.156(19) 0.034(13) 0.035(12) 0.005(9)
C21 0.050(10) 0.042(10) 0.32(4) 0.061(18) 0.037(16) -0.014(8)
O3W 0.056(8) 0.038(7) 0.111(12) 0.000 -0.002(8) 0.000
O1 0.118(5) 0.118(5) 0.119(5) 0.0001(10) -0.0005(10) -0.0003(10)
C25 0.118(8) 0.118(8) 0.119(8) 0.0002(10) 0.0002(10) 0.0000(10)
O2 0.158(17) 0.047(8) 0.46(4) 0.044(16) 0.15(2) -0.020(10)
O1W 0.35(3) 0.35(3) 0.35(3) 0.000 0.000(2) 0.000

loop_
_atom_type_symbol
_atom_type_description
_atom_type_scat_dispersion_real
_atom_type_scat_dispersion_imag
_atom_type_scat_source
C C 0.0033 0.0016 'International Tables Vol C Tables 4.2.6.8 and 6.1.1.4'
H H 0.0000 0.0000 'International Tables Vol C Tables 4.2.6.8 and 6.1.1.4'
O O 0.0106 0.0060 'International Tables Vol C Tables 4.2.6.8 and 6.1.1.4'
Tm Tm -0.3139 5.2483 'International Tables Vol C Tables 4.2.6.8 and 6.1.1.4'

loop_
_geom_angle_atom_site_label_1
_geom_angle_atom_site_label_2
_geom_angle_atom_site_label_3
_geom_angle
_geom_angle_site_symmetry_1
_geom_angle_site_symmetry_3
O4 Tm2 O4 100.0(6) . 8_575
O4 Tm2 O3W 76.9(4) . .
O4 Tm2 O3W 76.9(4) 8_575 .
O4 Tm2 O2W 79.4(5) . .
O4 Tm2 O2W 79.4(5) 8_575 .
O3W Tm2 O2W 142.9(7) . .
O4 Tm2 O5 152.2(4) . 8_575
O4 Tm2 O5 80.6(4) 8_575 8_575
O3W Tm2 O5 76.1(4) . 8_575
O2W Tm2 O5 127.4(4) . 8_575
O4 Tm2 O5 80.6(4) . .
O4 Tm2 O5 152.2(4) 8_575 .
O3W Tm2 O5 76.1(4) . .
O2W Tm2 O5 127.4(4) . .
O5 Tm2 O5 86.2(4) 8_575 .
O4 Tm2 O6 153.5(4) . 7_766
O4 Tm2 O6 82.7(4) 8_575 7_766
O3W Tm2 O6 128.8(3) . 7_766
O2W Tm2 O6 75.2(5) . 7_766
O5 Tm2 O6 54.3(3) 8_575 7_766
O5 Tm2 O6 109.1(4) . 7_766
O4 Tm2 O6 82.7(4) . 2_665
O4 Tm2 O6 153.5(4) 8_575 2_665
O3W Tm2 O6 128.8(3) . 2_665
O2W Tm2 O6 75.2(5) . 2_665
O5 Tm2 O6 109.1(4) 8_575 2_665
O5 Tm2 O6 54.3(3) . 2_665
O6 Tm2 O6 83.6(6) 7_766 2_665
O4 Tm2 C33 178.7(4) . 7_766
O4 Tm2 C33 78.8(4) 8_575 7_766
O3W Tm2 C33 102.2(4) . 7_766
O2W Tm2 C33 100.9(5) . 7_766
O5 Tm2 C33 27.3(4) 8_575 7_766
O5 Tm2 C33 100.1(4) . 7_766
O6 Tm2 C33 27.2(4) 7_766 7_766
O6 Tm2 C33 98.6(4) 2_665 7_766
O4 Tm2 C33 78.8(4) . 2_665
O4 Tm2 C33 178.7(4) 8_575 2_665
O3W Tm2 C33 102.2(4) . 2_665
O2W Tm2 C33 100.9(5) . 2_665
O5 Tm2 C33 100.1(4) 8_575 2_665
O5 Tm2 C33 27.3(4) . 2_665
O6 Tm2 C33 98.6(4) 7_766 2_665
O6 Tm2 C33 27.2(4) 2_665 2_665
C33 Tm2 C33 102.3(6) 7_766 2_665
O3 Tm1 O3 79.4(6) 4_646 5_666
O3 Tm1 O1W 139.3(5) 4_646 .
O3 Tm1 O1W 139.3(5) 5_666 .
O3 Tm1 O2 74.5(6) 4_646 8_564
O3 Tm1 O2 120.2(7) 5_666 8_564
O1W Tm1 O2 73.5(14) . 8_564
O3 Tm1 O2 120.2(7) 4_646 1_554
O3 Tm1 O2 74.5(6) 5_666 1_554
O1W Tm1 O2 73.5(14) . 1_554
O2 Tm1 O2 74.1(12) 8_564 1_554
O3 Tm1 O1 121.0(6) 4_646 .
O3 Tm1 O1 74.7(5) 5_666 .
O1W Tm1 O1 88.4(14) . .
O2 Tm1 O1 161.8(7) 8_564 .
O2 Tm1 O1 102.5(8) 1_554 .
O3 Tm1 O1 74.7(5) 4_646 8_565
O3 Tm1 O1 121.0(6) 5_666 8_565
O1W Tm1 O1 88.4(14) . 8_565
O2 Tm1 O1 102.5(8) 8_564 8_565
O2 Tm1 O1 161.8(7) 1_554 8_565
O1 Tm1 O1 75.0(8) . 8_565
C33 O6 Tm2 91.3(8) . 2_664
C33 O5 Tm2 94.0(8) 2_665 .
C14 C13 C12 121.0(13) . .
C14 C15 C16 120.2(13) . .
C15 C14 C13 118.6(11) . .
C15 C14 C17 119.8(13) . .
C13 C14 C17 121.7(13) . .
C11 C16 C15 121.2(14) . .
C17 O4 Tm2 148.9(10) . .
C13 C12 C11 120.1(14) . .
C27 C26 C4 116.4(11) . .
C16 C11 C12 118.9(12) . .
C16 C11 C10 122.8(13) . .
C12 C11 C10 118.3(14) . .
C17 O3 Tm1 145.2(13) . 5_666
C4 C3 C2 121.5(12) . .
C4 C3 C9 118.6(15) . .
C2 C3 C9 119.8(16) . .
C19 C18 C6 115.8(12) . .
C24 C19 C20 115.2(16) . .
C24 C19 C18 123.9(14) . .
C20 C19 C18 120.9(18) . .
C19 C24 C23 119.9(18) . .
C32 C27 C28 117.3(12) . .
C32 C27 C26 123.6(13) . .
C28 C27 C26 119.1(13) . .
O6 C33 O5 119.9(12) . 2_664
O6 C33 C30 120.6(13) . .
O5 C33 C30 119.4(13) 2_664 .
O6 C33 Tm2 61.6(7) . 2_664
O5 C33 Tm2 58.7(6) 2_664 2_664
C30 C33 Tm2 176.0(10) . 2_664
C6 C1 C2 120.2(11) . .
C6 C1 C7 119.1(13) . .
C2 C1 C7 120.6(14) . .
C27 C32 C31 121.2(14) . .
C3 C4 C5 120.5(12) . .
C3 C4 C26 121.0(14) . .
C5 C4 C26 118.5(15) . .
C29 C30 C31 119.6(12) . .
C29 C30 C33 120.3(13) . .
C31 C30 C33 120.1(13) . .
C2 C10 C11 115.3(12) . .
C1 C6 C5 122.1(12) . .
C1 C6 C18 122.2(11) . .
C5 C6 C18 115.6(13) . .
C22 C23 C24 122(2) . .
C3 C2 C1 117.6(13) . .
C3 C2 C10 122.7(14) . .
C1 C2 C10 119.7(13) . .
C4 C5 C6 118.0(13) . .
C4 C5 C8 121.4(13) . .
C6 C5 C8 120.6(13) . .
C27 C28 C29 120.8(14) . .
O4 C17 O3 124.9(12) . .
O4 C17 C14 117.2(13) . .
O3 C17 C14 117.9(14) . .
C21 C22 C23 116.5(16) . .
C21 C22 C25 119(2) . .
C23 C22 C25 125(3) . .
C30 C29 C28 120.9(14) . .
C30 C31 C32 120.1(14) . .
C21 C20 C19 122(2) . .
C22 C21 C20 124(2) . .
C25 O1 Tm1 147.0(16) . .
O2 C25 O1 132(3) . .
O2 C25 C22 119(3) . .
O1 C25 C22 108(2) . .
C25 O2 Tm1 146(2) . 1_556

loop_
_geom_bond_atom_site_label_1
_geom_bond_atom_site_label_2
_geom_bond_distance
_geom_bond_site_symmetry_2
Tm2 O4 2.257(10) .
Tm2 O4 2.257(10) 8_575
Tm2 O3W 2.261(17) .
Tm2 O2W 2.272(17) .
Tm2 O5 2.343(8) 8_575
Tm2 O5 2.343(8) .
Tm2 O6 2.406(10) 7_766
Tm2 O6 2.406(10) 2_665
Tm2 C33 2.735(12) 7_766
Tm2 C33 2.735(12) 2_665
Tm1 O3 2.200(10) 4_646
Tm1 O3 2.200(10) 5_666
Tm1 O1W 2.38(7) .
Tm1 O2 2.39(3) 8_564
Tm1 O2 2.39(3) 1_554
Tm1 O1 2.503(19) .
Tm1 O1 2.503(19) 8_565
O6 C33 1.249(18) .
O6 Tm2 2.406(10) 2_664
O5 C33 1.256(17) 2_665
C13 C14 1.37(2) .
C13 C12 1.375(17) .
C15 C14 1.36(2) .
C15 C16 1.399(17) .
C14 C17 1.506(15) .
C16 C11 1.34(2) .
O4 C17 1.218(19) .
C12 C11 1.38(2) .
C26 C27 1.500(17) .
C26 C4 1.535(17) .
C11 C10 1.539(16) .
O3 C17 1.244(18) .
O3 Tm1 2.200(10) 5_666
C8 C5 1.49(2) .
C3 C4 1.37(2) .
C3 C2 1.40(2) .
C3 C9 1.538(19) .
C18 C19 1.47(2) .
C18 C6 1.560(17) .
C19 C24 1.37(3) .
C19 C20 1.38(2) .
C24 C23 1.41(2) .
C27 C32 1.38(2) .
C27 C28 1.39(2) .
C7 C1 1.503(16) .
C33 O5 1.256(17) 2_664
C33 C30 1.489(17) .
C33 Tm2 2.735(12) 2_664
C1 C6 1.350(19) .
C1 C2 1.428(18) .
C32 C31 1.38(2) .
C4 C5 1.40(2) .
C30 C29 1.34(2) .
C30 C31 1.37(2) .
C10 C2 1.49(2) .
C6 C5 1.405(17) .
C23 C22 1.35(3) .
C28 C29 1.390(19) .
C22 C21 1.29(4) .
C22 C25 1.536(18) .
C20 C21 1.37(3) .
O1 C25 1.27(3) .
C25 O2 1.16(3) .
O2 Tm1 2.39(3) 1_556

loop_
_platon_squeeze_void_nr
_platon_squeeze_void_average_x
_platon_squeeze_void_average_y
_platon_squeeze_void_average_z
_platon_squeeze_void_volume
_platon_squeeze_void_count_electrons
_platon_squeeze_void_content
1 0.137 0.250 0.234 270 62 ' '
2 0.202 0.562 0.396 20 2 ' '
3 0.202 0.938 0.396 20 2 ' '
4 0.298 0.062 0.896 20 2 ' '
5 0.298 0.438 0.896 20 2 ' '
6 0.363 0.750 0.233 270 62 ' '
7 0.637 0.250 0.195 270 62 ' '
8 0.702 0.562 0.104 20 2 ' '
9 0.702 0.938 0.104 20 2 ' '
10 0.798 0.062 0.604 20 2 ' '
11 0.798 0.438 0.604 20 2 ' '
12 0.862 0.750 0.258 270 62 ' '
